data_1505509
loop_
_publ_author_name
'Badkar, Pallavi A.'
'Rath, Nigam P.'
'Spilling, Christopher D.'

_publ_section_title
;
 Asymmetric synthesis of 2-alkyl-3-phosphonopropanoic acids via P-C bond
 formation and hydrogenation.
;
_journal_issue 18
_journal_name_full 'Organic letters'
_journal_page_first 3619
_journal_page_last 3622
_journal_paper_doi 10.1021/ol701500s
_journal_volume 9
_journal_year 2007
_chemical_formula_sum 'C10 H10 Br O5 P'
_chemical_formula_weight 321.06
_chemical_name_systematic
; 
 ? 
;
_space_group_IT_number 2
_symmetry_cell_setting triclinic
_symmetry_space_group_name_Hall '-P 1'
_symmetry_space_group_name_H-M 'P -1'
_atom_sites_solution_hydrogens geom
_atom_sites_solution_primary direct
_atom_sites_solution_secondary difmap
_audit_creation_method SHELXL-97
_cell_angle_alpha 70.758(2)
_cell_angle_beta 82.910(2)
_cell_angle_gamma 85.120(2)
_cell_formula_units_Z 2
_cell_length_a 7.1046(2)
_cell_length_b 7.8696(3)
_cell_length_c 10.7309(3)
_cell_measurement_reflns_used 6750
_cell_measurement_temperature 100(2)
_cell_measurement_theta_max 0.00
_cell_measurement_theta_min 0.00
_cell_volume 561.49(3)
_computing_cell_refinement 'Bruker APEXII'
_computing_data_collection 'Bruker APEXII'
_computing_data_reduction 'Bruker SAINT'
_computing_molecular_graphics 'Bruker-SHELXTL (Sheldrick, 2005)'
_computing_publication_material 'Bruker-SHELXTL (Sheldrick, 2005)'
_computing_structure_refinement 'SHELXL-97 (Sheldrick, 1997)'
_computing_structure_solution 'SHELXS-97 (Sheldrick, 1990)'
_diffrn_ambient_temperature 100(2)
_diffrn_measured_fraction_theta_full 0.997
_diffrn_measured_fraction_theta_max 0.997
_diffrn_measurement_device_type 'CCD area detector'
_diffrn_measurement_method 'phi and omega scans'
_diffrn_radiation_monochromator graphite
_diffrn_radiation_source 'fine-focus sealed tube'
_diffrn_radiation_type MoK\a
_diffrn_radiation_wavelength 0.71073
_diffrn_reflns_av_R_equivalents 0.0271
_diffrn_reflns_av_sigmaI/netI 0.0281
_diffrn_reflns_limit_h_max 10
_diffrn_reflns_limit_h_min -12
_diffrn_reflns_limit_k_max 13
_diffrn_reflns_limit_k_min -13
_diffrn_reflns_limit_l_max 18
_diffrn_reflns_limit_l_min -17
_diffrn_reflns_number 29966
_diffrn_reflns_theta_full 37.49
_diffrn_reflns_theta_max 37.49
_diffrn_reflns_theta_min 2.02
_exptl_absorpt_coefficient_mu 3.809
_exptl_absorpt_correction_T_max 0.8196
_exptl_absorpt_correction_T_min 0.3676
_exptl_absorpt_correction_type numerical
_exptl_absorpt_process_details 'sadabs v2006/1'
_exptl_crystal_colour colourless
_exptl_crystal_density_diffrn 1.899
_exptl_crystal_density_meas ?
_exptl_crystal_density_method 'not measured'
_exptl_crystal_description rectangular
_exptl_crystal_F_000 320
_exptl_crystal_size_max 0.44
_exptl_crystal_size_mid 0.24
_exptl_crystal_size_min 0.12
_refine_diff_density_max 0.628
_refine_diff_density_min -0.524
_refine_diff_density_rms 0.095
_refine_ls_extinction_method none
_refine_ls_goodness_of_fit_ref 1.023
_refine_ls_hydrogen_treatment refall
_refine_ls_matrix_type full
_refine_ls_number_parameters 194
_refine_ls_number_reflns 5888
_refine_ls_number_restraints 0
_refine_ls_restrained_S_all 1.023
_refine_ls_R_factor_all 0.0365
_refine_ls_R_factor_gt 0.0265
_refine_ls_shift/su_max 0.002
_refine_ls_shift/su_mean 0.000
_refine_ls_structure_factor_coef Fsqd
_refine_ls_weighting_details 'calc w=1/[\s^2^(Fo^2^)+(0.0303P)^2^+0.1692P] where P=(Fo^2^+2Fc^2^)/3'
_refine_ls_weighting_scheme calc
_refine_ls_wR_factor_gt 0.0587
_refine_ls_wR_factor_ref 0.0621
_reflns_number_gt 5004
_reflns_number_total 5888
_reflns_threshold_expression >2sigma(I)
_cod_data_source_file ol701500s-file001.cif
_cod_data_source_block s5306
_cod_depositor_comments
;
The following automatic conversions were performed:

'_symmetry_cell_setting' value 'Triclinic' changed to 'triclinic'
according to /home/saulius/struct/CIF-dictionaries/cif_core.dic
dictionary named 'cif_core.dic' version 2.4.1 from 2010-06-29.

Automatic conversion script
Id: cif_fix_values 1715 2011-07-08 13:25:40Z adriana 

The following automatic conversions were performed:

'_exptl_crystal_density_meas' value 'no' was changed to '?' - the
value is perceived as not measured.

Automatic conversion script
Id: cif_fix_values 3008 2015-01-20 13:52:24Z robertas 
;
_cod_original_sg_symbol_H-M P-1
_cod_database_code 1505509

loop_
_symmetry_equiv_pos_as_xyz
'x, y, z'
'-x, -y, -z'

loop_
_atom_site_label
_atom_site_type_symbol
_atom_site_fract_x
_atom_site_fract_y
_atom_site_fract_z
_atom_site_U_iso_or_equiv
_atom_site_adp_type
_atom_site_occupancy
_atom_site_symmetry_multiplicity
_atom_site_calc_flag
Br1 Br -0.115168(16) 0.244381(17) 0.737118(11) 0.01588(3) Uani 1 1 d
P1 P 0.38872(4) 0.26049(4) 0.03922(3) 0.00822(5) Uani 1 1 d
O1 O 0.27879(11) 0.40979(10) 0.07871(8) 0.01020(13) Uani 1 1 d
O2 O 0.26048(12) 0.13956(11) 0.00109(8) 0.01224(14) Uani 1 1 d
O3 O 0.53156(11) 0.32701(11) -0.08657(8) 0.01163(13) Uani 1 1 d
O4 O 0.90115(11) 0.17905(12) 0.08173(8) 0.01535(15) Uani 1 1 d
O5 O 0.91859(12) 0.37736(12) 0.18949(8) 0.01437(15) Uani 1 1 d
C1 C 0.51807(15) 0.11712(15) 0.17222(10) 0.01062(16) Uani 1 1 d
C2 C 0.63544(15) 0.22023(15) 0.22765(10) 0.01030(16) Uani 1 1 d
C3 C 0.83016(15) 0.25759(15) 0.15912(10) 0.01064(16) Uani 1 1 d
C4 C 0.58692(15) 0.27400(15) 0.33537(10) 0.01137(17) Uani 1 1 d
C5 C 0.41517(15) 0.25465(15) 0.42828(10) 0.01079(17) Uani 1 1 d
C6 C 0.23593(16) 0.21463(17) 0.40610(11) 0.01442(19) Uani 1 1 d
C7 C 0.07892(16) 0.21055(17) 0.49808(11) 0.01455(19) Uani 1 1 d
C8 C 0.09953(15) 0.24539(15) 0.61418(10) 0.01223(17) Uani 1 1 d
C9 C 0.27493(16) 0.28316(16) 0.64063(10) 0.01330(18) Uani 1 1 d
C10 C 0.42998(16) 0.28784(16) 0.54743(11) 0.01268(18) Uani 1 1 d
H1A H 0.597(2) 0.036(2) 0.1365(16) 0.015(4) Uiso 1 1 d
H1B H 0.430(2) 0.049(2) 0.2380(16) 0.015(4) Uiso 1 1 d
H2 H 0.157(3) 0.149(3) 0.027(2) 0.036(6) Uiso 1 1 d
H3 H 0.591(3) 0.409(3) -0.0898(19) 0.028(5) Uiso 1 1 d
H4 H 0.678(2) 0.333(2) 0.3589(16) 0.016(4) Uiso 1 1 d
H5 H 1.029(3) 0.392(3) 0.149(2) 0.031(5) Uiso 1 1 d
H6 H 0.215(2) 0.190(2) 0.3282(16) 0.014(4) Uiso 1 1 d
H7 H -0.047(2) 0.189(2) 0.4825(16) 0.015(4) Uiso 1 1 d
H9 H 0.290(3) 0.304(2) 0.7280(18) 0.021(4) Uiso 1 1 d
H10 H 0.547(3) 0.313(2) 0.5625(17) 0.020(4) Uiso 1 1 d

loop_
_atom_site_aniso_label
_atom_site_aniso_U_11
_atom_site_aniso_U_22
_atom_site_aniso_U_33
_atom_site_aniso_U_23
_atom_site_aniso_U_13
_atom_site_aniso_U_12
Br1 0.01127(5) 0.02305(6) 0.01356(5) -0.00811(4) 0.00546(4) -0.00284(4)
P1 0.00507(10) 0.01108(11) 0.00964(10) -0.00533(9) 0.00145(8) -0.00168(8)
O1 0.0067(3) 0.0123(3) 0.0128(3) -0.0065(3) 0.0015(2) -0.0010(2)
O2 0.0066(3) 0.0171(4) 0.0166(3) -0.0106(3) 0.0017(3) -0.0035(3)
O3 0.0086(3) 0.0153(3) 0.0120(3) -0.0068(3) 0.0041(2) -0.0041(3)
O4 0.0072(3) 0.0232(4) 0.0194(4) -0.0131(3) 0.0027(3) -0.0018(3)
O5 0.0077(3) 0.0214(4) 0.0171(3) -0.0107(3) 0.0025(3) -0.0045(3)
C1 0.0073(4) 0.0123(4) 0.0126(4) -0.0047(3) 0.0002(3) -0.0012(3)
C2 0.0060(4) 0.0134(4) 0.0111(4) -0.0037(3) 0.0003(3) -0.0008(3)
C3 0.0064(4) 0.0146(4) 0.0109(4) -0.0042(3) -0.0007(3) -0.0008(3)
C4 0.0071(4) 0.0160(5) 0.0112(4) -0.0049(4) 0.0001(3) -0.0007(3)
C5 0.0075(4) 0.0150(4) 0.0096(4) -0.0041(3) 0.0006(3) -0.0004(3)
C6 0.0087(4) 0.0244(5) 0.0115(4) -0.0080(4) 0.0004(3) -0.0014(4)
C7 0.0087(4) 0.0233(5) 0.0125(4) -0.0073(4) 0.0009(3) -0.0020(4)
C8 0.0100(4) 0.0153(4) 0.0106(4) -0.0043(3) 0.0026(3) -0.0006(4)
C9 0.0119(4) 0.0178(5) 0.0109(4) -0.0062(4) 0.0010(3) -0.0013(4)
C10 0.0092(4) 0.0177(5) 0.0118(4) -0.0059(4) 0.0001(3) -0.0016(4)

loop_
_atom_type_symbol
_atom_type_description
_atom_type_scat_dispersion_real
_atom_type_scat_dispersion_imag
_atom_type_scat_source
C C 0.0033 0.0016 'International Tables Vol C Tables 4.2.6.8 and 6.1.1.4'
H H 0.0000 0.0000 'International Tables Vol C Tables 4.2.6.8 and 6.1.1.4'
O O 0.0106 0.0060 'International Tables Vol C Tables 4.2.6.8 and 6.1.1.4'
P P 0.1023 0.0942 'International Tables Vol C Tables 4.2.6.8 and 6.1.1.4'
Br Br -0.2901 2.4595 'International Tables Vol C Tables 4.2.6.8 and 6.1.1.4'

loop_
_geom_angle_atom_site_label_1
_geom_angle_atom_site_label_2
_geom_angle_atom_site_label_3
_geom_angle
O1 P1 O2 112.93(5)
O1 P1 O3 113.99(5)
O2 P1 O3 102.97(4)
O1 P1 C1 110.92(5)
O2 P1 C1 107.47(5)
O3 P1 C1 108.07(5)
P1 O2 H2 112.2(16)
P1 O3 H3 115.2(14)
C3 O5 H5 111.3(14)
C2 C1 P1 113.00(8)
C2 C1 H1A 111.0(10)
P1 C1 H1A 106.2(10)
C2 C1 H1B 111.1(10)
P1 C1 H1B 107.7(10)
H1A C1 H1B 107.5(14)
C4 C2 C3 117.26(9)
C4 C2 C1 127.34(10)
C3 C2 C1 115.32(8)
O4 C3 O5 123.60(10)
O4 C3 C2 121.25(10)
O5 C3 C2 115.14(9)
C2 C4 C5 132.36(10)
C2 C4 H4 116.9(11)
C5 C4 H4 110.7(10)
C6 C5 C10 117.46(9)
C6 C5 C4 125.83(9)
C10 C5 C4 116.63(9)
C7 C6 C5 121.06(10)
C7 C6 H6 116.6(10)
C5 C6 H6 122.3(10)
C8 C7 C6 119.62(10)
C8 C7 H7 118.1(10)
C6 C7 H7 122.2(10)
C7 C8 C9 121.09(10)
C7 C8 Br1 119.43(8)
C9 C8 Br1 119.48(8)
C10 C9 C8 118.58(9)
C10 C9 H9 120.9(10)
C8 C9 H9 120.5(10)
C9 C10 C5 122.19(10)
C9 C10 H10 120.2(11)
C5 C10 H10 117.6(11)

loop_
_geom_bond_atom_site_label_1
_geom_bond_atom_site_label_2
_geom_bond_distance
Br1 C8 1.8883(10)
P1 O1 1.5035(8)
P1 O2 1.5490(8)
P1 O3 1.5533(8)
P1 C1 1.8001(11)
O2 H2 0.76(2)
O3 H3 0.79(2)
O4 C3 1.2280(13)
O5 C3 1.3203(13)
O5 H5 0.85(2)
C1 C2 1.5044(14)
C1 H1A 0.957(16)
C1 H1B 0.935(17)
C2 C4 1.3539(14)
C2 C3 1.4888(15)
C4 C5 1.4620(15)
C4 H4 0.931(17)
C5 C6 1.4036(16)
C5 C10 1.4043(14)
C6 C7 1.3904(15)
C6 H6 0.948(16)
C7 C8 1.3877(15)
C7 H7 0.968(17)
C8 C9 1.3884(16)
C9 C10 1.3877(16)
C9 H9 1.023(18)
C10 H10 0.917(19)

loop_
_geom_torsion_atom_site_label_1
_geom_torsion_atom_site_label_2
_geom_torsion_atom_site_label_3
_geom_torsion_atom_site_label_4
_geom_torsion
O1 P1 C1 C2 -50.80(9)
O2 P1 C1 C2 -174.69(7)
O3 P1 C1 C2 74.82(8)
P1 C1 C2 C4 95.91(12)
P1 C1 C2 C3 -87.55(10)
C4 C2 C3 O4 162.94(11)
C1 C2 C3 O4 -13.97(15)
C4 C2 C3 O5 -16.12(15)
C1 C2 C3 O5 166.97(9)
C3 C2 C4 C5 -177.36(11)
C1 C2 C4 C5 -0.9(2)
C2 C4 C5 C6 -18.4(2)
C2 C4 C5 C10 164.89(12)
C10 C5 C6 C7 0.84(18)
C4 C5 C6 C7 -175.86(11)
C5 C6 C7 C8 -0.43(19)
C6 C7 C8 C9 -0.44(18)
C6 C7 C8 Br1 178.75(9)
C7 C8 C9 C10 0.84(17)
Br1 C8 C9 C10 -178.35(9)
C8 C9 C10 C5 -0.40(17)
C6 C5 C10 C9 -0.43(17)
C4 C5 C10 C9 176.58(11)

loop_
_cod_related_entry_id
_cod_related_entry_database
_cod_related_entry_code
1 ChemSpider 30651624
